data_4323805
loop_
_publ_author_name
'M. Westerhausen'
'M. Hartmann'
'W. Schwarz'

_publ_section_title
;
 Synthesis of Tris(1,2-dimethoxyethane-O,O')barium
 Bis(2,2,5,5-tetramethyl-2,5-disilaphospholanide) and the Monomer-Dimer
 Equilibrium in Toluene Solution
;
_journal_name_full 'Inorganic Chemistry'
_journal_page_first 2421
_journal_page_last 2426
_journal_paper_doi 10.1021/ic950854y
_journal_volume 35
_journal_year 1996
_chemical_formula_sum 'C24 H62 Ba O6 P2 Si4'
_chemical_formula_weight 758.38
_chemical_name_systematic
; 
 ? 
;
_space_group_IT_number 15
_symmetry_cell_setting monoclinic
_symmetry_space_group_name_Hall '-C 2yc'
_symmetry_space_group_name_H-M 'C 1 2/c 1'
_atom_sites_solution_hydrogens geom
_atom_sites_solution_primary direct
_atom_sites_solution_secondary difmap
_audit_creation_method SHELXL
_cell_angle_alpha 90.00
_cell_angle_beta 113.73
_cell_angle_gamma 90.00
_cell_formula_units_Z 4
_cell_length_a 21.5230(10)
_cell_length_b 13.8150(10)
_cell_length_c 14.5970(10)
_cell_measurement_temperature 193(2)
_cell_volume 3973.3(4)
_computing_structure_refinement 'SHELXL-93 (Sheldrick, 1993)'
_computing_structure_solution 'SHELXS-86 (Sheldrick, 1990)'
_diffrn_ambient_temperature 193(2)
_diffrn_radiation_monochromator graphite
_diffrn_radiation_source 'fine-focus sealed tube'
_diffrn_radiation_type MoK\a
_diffrn_radiation_wavelength 0.71073
_diffrn_reflns_av_R_equivalents 0.0785
_diffrn_reflns_av_sigmaI/netI 0.0501
_diffrn_reflns_limit_h_max 19
_diffrn_reflns_limit_h_min 0
_diffrn_reflns_limit_k_max 18
_diffrn_reflns_limit_k_min 0
_diffrn_reflns_limit_l_max 19
_diffrn_reflns_limit_l_min -19
_diffrn_reflns_number 5363
_diffrn_reflns_theta_max 29.00
_diffrn_reflns_theta_min 1.80
_exptl_absorpt_coefficient_mu 1.230
_exptl_crystal_density_diffrn 1.268
_exptl_crystal_F_000 1584
_refine_diff_density_max 1.175
_refine_diff_density_min -1.214
_refine_diff_density_rms 0.105
_refine_ls_extinction_coef 0.0032(2)
_refine_ls_extinction_expression Fc^*^=kFc[1+0.001xFc^2^\l^3^/sin(2\q)]^-1/4^
_refine_ls_extinction_method SHELXL
_refine_ls_goodness_of_fit_all 1.031
_refine_ls_goodness_of_fit_obs 1.050
_refine_ls_matrix_type full
_refine_ls_number_parameters 293
_refine_ls_number_reflns 5220
_refine_ls_number_restraints 0
_refine_ls_restrained_S_all 1.096
_refine_ls_restrained_S_obs 1.050
_refine_ls_R_factor_all 0.0488
_refine_ls_R_factor_obs 0.0380
_refine_ls_shift/esd_max -0.006
_refine_ls_shift/esd_mean 0.000
_refine_ls_structure_factor_coef Fsqd
_refine_ls_weighting_details 'w=1/[\s^2^(Fo^2^)+(0.0593P)^2^+0.0000P] where P=(Fo^2^+2Fc^2^)/3'
_refine_ls_weighting_scheme calc
_refine_ls_wR_factor_all 0.0989
_refine_ls_wR_factor_obs 0.0930
_reflns_number_observed 4485
_reflns_number_total 5222
_reflns_observed_criterion >2sigma(I)
_cod_data_source_file ic950854y_2.cif
_cod_data_source_block monobap3a
_cod_depositor_comments
;
The following automatic conversions were performed:

'_refine_ls_weighting_scheme' value 'calc
w=1/[\s^2^(Fo^2^)+(0.0593P)^2^+0.0000P] where P=(Fo^2^+2Fc^2^)/3' was
changed to 'calc'. New tag '_refine_ls_weighting_details' was
created. The value of the new tag was set to
'w=1/[\s^2^(Fo^2^)+(0.0593P)^2^+0.0000P] where P=(Fo^2^+2Fc^2^)/3'.

Automatic conversion script
Id: cif_fix_values 3143 2015-03-26 13:38:13Z robertas 
;
_cod_database_code 4323805

loop_
_symmetry_equiv_pos_as_xyz
'x, y, z'
'x, -y, z+1/2'
'x+1/2, y+1/2, z'
'x+1/2, -y+1/2, z+1/2'
'-x, -y, -z'
'-x, y, -z-1/2'
'-x+1/2, -y+1/2, -z'
'-x+1/2, y+1/2, -z-1/2'

loop_
_atom_site_aniso_label
_atom_site_aniso_U_11
_atom_site_aniso_U_22
_atom_site_aniso_U_33
_atom_site_aniso_U_23
_atom_site_aniso_U_13
_atom_site_aniso_U_12
Ba 0.02289(12) 0.01905(12) 0.02465(12) 0.000 0.01158(8) 0.000
P1 0.0231(3) 0.0361(4) 0.0295(4) 0.0091(3) 0.0132(3) 0.0013(3)
Si11 0.0240(4) 0.0324(4) 0.0331(4) 0.0069(3) 0.0120(3) 0.0027(3)
Si12 0.0319(4) 0.0252(4) 0.0264(4) 0.0035(3) 0.0165(3) 0.0034(3)
C111 0.0304(15) 0.038(2) 0.043(2) -0.0007(14) 0.0142(13) -0.0063(13)
C112 0.046(2) 0.040(2) 0.073(3) 0.004(2) 0.026(2) 0.014(2)
C113 0.040(2) 0.090(4) 0.042(2) 0.023(2) 0.010(2) 0.001(2)
C121 0.037(2) 0.037(2) 0.049(2) 0.0077(14) 0.0260(15) -0.0013(13)
C122 0.063(2) 0.045(2) 0.029(2) 0.0025(14) 0.021(2) 0.000(2)
C123 0.060(2) 0.031(2) 0.053(2) 0.0075(15) 0.034(2) 0.012(2)
C11 0.043(2) 0.070(3) 0.035(2) 0.010(2) 0.012(2) 0.005(2)
O12 0.0359(12) 0.0483(13) 0.0342(12) -0.0078(9) 0.0158(10) -0.0018(10)
C13 0.051(2) 0.057(2) 0.040(2) -0.019(2) 0.024(2) -0.005(2)
C14 0.061(2) 0.050(2) 0.052(2) -0.030(2) 0.029(2) -0.021(2)
O15 0.060(2) 0.0372(12) 0.0489(14) -0.0160(11) 0.0303(12) -0.0222(11)
C16 0.090(4) 0.038(2) 0.068(3) -0.014(2) 0.047(3) -0.027(2)
C21 0.047(2) 0.060(3) 0.061(3) -0.024(2) 0.029(2) -0.020(2)
O22 0.0430(12) 0.0314(11) 0.0422(12) -0.0052(9) 0.0225(10) -0.0090(9)
C23 0.091(3) 0.032(2) 0.040(2) -0.0019(14) 0.024(2) -0.024(2)

loop_
_atom_site_label
_atom_site_type_symbol
_atom_site_fract_x
_atom_site_fract_y
_atom_site_fract_z
_atom_site_U_iso_or_equiv
_atom_site_thermal_displace_type
_atom_site_occupancy
_atom_site_calc_flag
_atom_site_refinement_flags
_atom_site_disorder_group
Ba Ba 0.0000 0.704311(15) 0.2500 0.02155(9) Uani 1 d S .
P1 P 0.10764(4) 0.70198(6) 0.13776(6) 0.0287(2) Uani 1 d . .
Si11 Si 0.21751(4) 0.68285(6) 0.22483(6) 0.0297(2) Uani 1 d . .
Si12 Si 0.12927(4) 0.81564(5) 0.04804(6) 0.0263(2) Uani 1 d . .
C111 C 0.2585(2) 0.7994(2) 0.2103(3) 0.0373(7) Uani 1 d . .
H11A H 0.3104(34) 0.7912(40) 0.2382(50) 0.097(21) Uiso 1 d . .
H11B H 0.2475(19) 0.8484(29) 0.2519(29) 0.039(10) Uiso 1 d . .
C112 C 0.2561(2) 0.5828(3) 0.1762(4) 0.0523(10) Uani 1 d . .
H11C H 0.3058(25) 0.5816(36) 0.2174(36) 0.065(14) Uiso 1 d . .
H11D H 0.2342(21) 0.5231(34) 0.1856(33) 0.053(12) Uiso 1 d . .
H11E H 0.2417(23) 0.5916(35) 0.1071(36) 0.059(13) Uiso 1 d . .
C113 C 0.2428(2) 0.6548(5) 0.3611(3) 0.0594(12) Uani 1 d . .
H11F H 0.2857(33) 0.6364(42) 0.3873(43) 0.085(18) Uiso 1 d . .
H11G H 0.2438(42) 0.7123(54) 0.4039(61) 0.130(30) Uiso 1 d . .
H11H H 0.2196(32) 0.6156(50) 0.3700(47) 0.099(23) Uiso 1 d . .
C121 C 0.2251(2) 0.8322(3) 0.1009(3) 0.0383(7) Uani 1 d . .
H12A H 0.2349(23) 0.8912(37) 0.0879(34) 0.060(13) Uiso 1 d . .
H12B H 0.2390(25) 0.7875(32) 0.0643(38) 0.060(14) Uiso 1 d . .
C122 C 0.1018(2) 0.7835(3) -0.0880(3) 0.0449(8) Uani 1 d . .
H12C H 0.1178(29) 0.8326(42) -0.1242(44) 0.086(18) Uiso 1 d . .
H12D H 0.1249(28) 0.7195(37) -0.0940(41) 0.069(15) Uiso 1 d . .
H12E H 0.0559(22) 0.7798(27) -0.1169(30) 0.036(10) Uiso 1 d . .
C123 C 0.0904(2) 0.9376(3) 0.0492(3) 0.0443(8) Uani 1 d . .
H12F H 0.0941(23) 0.9835(37) 0.0061(36) 0.064(14) Uiso 1 d . .
H12G H 0.0377(22) 0.9389(32) 0.0287(31) 0.052(12) Uiso 1 d . .
H12H H 0.1160(23) 0.9708(35) 0.1162(34) 0.060(13) Uiso 1 d . .
C11 C -0.0698(2) 0.7516(4) -0.0284(3) 0.0505(9) Uani 1 d . .
H11I H -0.1068(27) 0.7499(45) -0.0949(42) 0.076(16) Uiso 1 d . .
H11J H -0.0668(29) 0.8190(45) 0.0017(46) 0.088(19) Uiso 1 d . .
H11K H -0.0289(24) 0.7319(35) -0.0378(34) 0.054(12) Uiso 1 d . .
O12 O -0.08230(12) 0.6853(2) 0.0372(2) 0.0389(5) Uani 1 d . .
C13 C -0.0817(2) 0.5881(3) 0.0060(3) 0.0477(9) Uani 1 d . .
H13A H -0.0316(22) 0.5684(30) 0.0171(31) 0.049(11) Uiso 1 d . .
H13B H -0.1082(24) 0.5788(36) -0.0652(37) 0.066(14) Uiso 1 d . .
C14 C -0.1099(2) 0.5228(3) 0.0617(3) 0.0523(10) Uani 1 d . .
H14A H -0.1084(22) 0.4580(35) 0.0419(34) 0.056(12) Uiso 1 d . .
H14B H -0.1604(23) 0.5356(34) 0.0473(34) 0.061(13) Uiso 1 d . .
O15 O -0.07141(14) 0.5367(2) 0.1663(2) 0.0461(6) Uani 1 d . .
C16 C -0.0895(3) 0.4703(3) 0.2265(4) 0.0607(12) Uani 1 d . .
H16A H -0.1389(29) 0.4629(44) 0.2020(42) 0.088(18) Uiso 1 d . .
H16B H -0.0690(22) 0.4110(36) 0.2259(33) 0.054(13) Uiso 1 d . .
H16C H -0.0638(26) 0.4764(45) 0.2988(42) 0.088(19) Uiso 1 d . .
C21 C 0.1377(2) 0.8805(4) 0.3682(4) 0.0538(10) Uani 1 d . .
H21I H 0.1541(26) 0.9427(40) 0.4084(39) 0.075(15) Uiso 1 d . .
H21J H 0.1530(25) 0.8290(38) 0.4043(38) 0.053(13) Uiso 1 d . .
H21K H 0.1526(29) 0.8766(45) 0.3161(45) 0.095(19) Uiso 1 d . .
O22 O 0.06509(12) 0.8805(2) 0.3284(2) 0.0371(5) Uani 1 d . .
C23 C 0.0374(2) 0.9626(3) 0.2672(3) 0.0550(11) Uani 1 d . .
H23A H 0.0444(23) 0.9563(37) 0.2065(36) 0.064(14) Uiso 1 d . .
H23B H 0.0580(29) 1.0161(46) 0.2995(45) 0.101(20) Uiso 1 d . .

loop_
_atom_type_symbol
_atom_type_description
_atom_type_scat_dispersion_real
_atom_type_scat_dispersion_imag
_atom_type_scat_source
C C 0.0033 0.0016 'International Tables Vol C Tables 4.2.6.8 and 6.1.1.4'
H H 0.0000 0.0000 'International Tables Vol C Tables 4.2.6.8 and 6.1.1.4'
O O 0.0106 0.0060 'International Tables Vol C Tables 4.2.6.8 and 6.1.1.4'
Si Si 0.0817 0.0704 'International Tables Vol C Tables 4.2.6.8 and 6.1.1.4'
P P 0.1023 0.0942 'International Tables Vol C Tables 4.2.6.8 and 6.1.1.4'
Ba Ba -0.3244 2.2819 'International Tables Vol C Tables 4.2.6.8 and 6.1.1.4'

loop_
_geom_angle_atom_site_label_1
_geom_angle_atom_site_label_2
_geom_angle_atom_site_label_3
_geom_angle
_geom_angle_site_symmetry_1
_geom_angle_site_symmetry_3
_geom_angle_publ_flag
O15 Ba O15 66.95(12) . 6_556 ?
O15 Ba O22 176.52(7) . . ?
O15 Ba O22 116.49(8) 6_556 . ?
O15 Ba O22 116.49(8) . 6_556 ?
O15 Ba O22 176.52(8) 6_556 6_556 ?
O22 Ba O22 60.08(10) . 6_556 ?
O15 Ba O12 57.47(8) . . ?
O15 Ba O12 112.77(8) 6_556 . ?
O22 Ba O12 120.20(7) . . ?
O22 Ba O12 69.71(7) 6_556 . ?
O15 Ba O12 112.77(8) . 6_556 ?
O15 Ba O12 57.47(7) 6_556 6_556 ?
O22 Ba O12 69.71(7) . 6_556 ?
O22 Ba O12 120.20(7) 6_556 6_556 ?
O12 Ba O12 169.64(10) . 6_556 ?
O15 Ba P1 80.62(5) . 6_556 ?
O15 Ba P1 98.45(5) 6_556 6_556 ?
O22 Ba P1 98.02(5) . 6_556 ?
O22 Ba P1 82.95(5) 6_556 6_556 ?
O12 Ba P1 106.24(5) . 6_556 ?
O12 Ba P1 73.66(5) 6_556 6_556 ?
O15 Ba P1 98.45(5) . . ?
O15 Ba P1 80.62(5) 6_556 . ?
O22 Ba P1 82.95(5) . . ?
O22 Ba P1 98.02(5) 6_556 . ?
O12 Ba P1 73.66(5) . . ?
O12 Ba P1 106.24(5) 6_556 . ?
P1 Ba P1 178.89(3) 6_556 . ?
Si11 P1 Si12 89.66(4) . . ?
Si11 P1 Ba 120.96(4) . . ?
Si12 P1 Ba 129.64(4) . . ?
C113 Si11 C111 110.2(2) . . ?
C113 Si11 C112 105.2(2) . . ?
C111 Si11 C112 106.6(2) . . ?
C113 Si11 P1 114.9(2) . . ?
C111 Si11 P1 105.93(11) . . ?
C112 Si11 P1 113.7(2) . . ?
C122 Si12 C123 105.6(2) . . ?
C122 Si12 C121 106.6(2) . . ?
C123 Si12 C121 107.6(2) . . ?
C122 Si12 P1 113.91(13) . . ?
C123 Si12 P1 115.43(12) . . ?
C121 Si12 P1 107.30(11) . . ?
C121 C111 Si11 108.9(2) . . ?
C121 C111 H11A 115.1(37) . . ?
Si11 C111 H11A 110.1(31) . . ?
C121 C111 H11B 107.8(23) . . ?
Si11 C111 H11B 105.9(22) . . ?
H11A C111 H11B 108.7(40) . . ?
Si11 C112 H11C 108.2(29) . . ?
Si11 C112 H11D 104.6(25) . . ?
H11C C112 H11D 111.1(37) . . ?
Si11 C112 H11E 107.7(29) . . ?
H11C C112 H11E 117.6(39) . . ?
H11D C112 H11E 106.8(39) . . ?
Si11 C113 H11F 108.9(37) . . ?
Si11 C113 H11G 114.8(45) . . ?
H11F C113 H11G 101.6(57) . . ?
Si11 C113 H11H 112.7(48) . . ?
H11F C113 H11H 110.7(58) . . ?
H11G C113 H11H 107.6(65) . . ?
C111 C121 Si12 111.4(2) . . ?
C111 C121 H12A 116.5(30) . . ?
Si12 C121 H12A 109.7(30) . . ?
C111 C121 H12B 105.9(30) . . ?
Si12 C121 H12B 103.4(30) . . ?
H12A C121 H12B 109.0(39) . . ?
Si12 C122 H12C 111.5(34) . . ?
Si12 C122 H12D 109.5(30) . . ?
H12C C122 H12D 104.7(45) . . ?
Si12 C122 H12E 109.0(26) . . ?
H12C C122 H12E 109.5(40) . . ?
H12D C122 H12E 112.6(39) . . ?
Si12 C123 H12F 116.6(30) . . ?
Si12 C123 H12G 116.4(24) . . ?
H12F C123 H12G 100.1(36) . . ?
Si12 C123 H12H 110.0(26) . . ?
H12F C123 H12H 100.6(39) . . ?
H12G C123 H12H 111.8(34) . . ?
O12 C11 H11I 110.7(35) . . ?
O12 C11 H11J 107.2(34) . . ?
H11I C11 H11J 109.6(48) . . ?
O12 C11 H11K 109.7(28) . . ?
H11I C11 H11K 105.7(41) . . ?
H11J C11 H11K 114.0(43) . . ?
C13 O12 C11 111.3(3) . . ?
C13 O12 Ba 110.4(2) . . ?
C11 O12 Ba 117.5(2) . . ?
O12 C13 C14 109.7(3) . . ?
O12 C13 H13A 109.6(23) . . ?
C14 C13 H13A 111.8(23) . . ?
O12 C13 H13B 113.0(30) . . ?
C14 C13 H13B 107.9(29) . . ?
H13A C13 H13B 104.8(36) . . ?
O15 C14 C13 108.2(3) . . ?
O15 C14 H14A 112.2(28) . . ?
C13 C14 H14A 109.5(27) . . ?
O15 C14 H14B 107.7(25) . . ?
C13 C14 H14B 114.1(27) . . ?
H14A C14 H14B 105.2(37) . . ?
C14 O15 C16 112.8(3) . . ?
C14 O15 Ba 124.3(2) . . ?
C16 O15 Ba 120.3(2) . . ?
O15 C16 H16A 111.5(35) . . ?
O15 C16 H16B 108.2(28) . . ?
H16A C16 H16B 110.6(45) . . ?
O15 C16 H16C 115.6(35) . . ?
H16A C16 H16C 117.5(44) . . ?
H16B C16 H16C 91.2(44) . . ?
O22 C21 H21I 107.7(29) . . ?
O22 C21 H21J 109.3(33) . . ?
H21I C21 H21J 112.5(41) . . ?
O22 C21 H21K 110.2(35) . . ?
H21I C21 H21K 111.2(46) . . ?
H21J C21 H21K 105.9(49) . . ?
C23 O22 C21 111.6(3) . . ?
C23 O22 Ba 115.0(2) . . ?
C21 O22 Ba 116.7(2) . . ?
O22 C23 C23 109.7(3) . 6_556 ?
O22 C23 H23A 109.1(30) . . ?
C23 C23 H23A 103.9(28) 6_556 . ?
O22 C23 H23B 109.6(40) . . ?
C23 C23 H23B 114.8(39) 6_556 . ?
H23A C23 H23B 109.5(48) . . ?

loop_
_geom_bond_atom_site_label_1
_geom_bond_atom_site_label_2
_geom_bond_distance
_geom_bond_site_symmetry_2
_geom_bond_publ_flag
Ba O15 2.775(2) . ?
Ba O15 2.775(2) 6_556 ?
Ba O22 2.811(2) . ?
Ba O22 2.811(2) 6_556 ?
Ba O12 2.903(2) . ?
Ba O12 2.903(2) 6_556 ?
Ba P1 3.3328(7) 6_556 ?
Ba P1 3.3328(7) . ?
P1 Si11 2.2041(11) . ?
P1 Si12 2.2109(10) . ?
Si11 C113 1.879(4) . ?
Si11 C111 1.889(3) . ?
Si11 C112 1.892(4) . ?
Si12 C122 1.883(4) . ?
Si12 C123 1.884(3) . ?
Si12 C121 1.903(4) . ?
C111 C121 1.532(5) . ?
C111 H11A 1.03(7) . ?
C111 H11B 1.00(4) . ?
C112 H11C 0.99(5) . ?
C112 H11D 0.99(5) . ?
C112 H11E 0.94(5) . ?
C113 H11F 0.88(6) . ?
C113 H11G 1.00(8) . ?
C113 H11H 0.78(7) . ?
C121 H12A 0.88(5) . ?
C121 H12B 0.94(5) . ?
C122 H12C 1.00(6) . ?
C122 H12D 1.03(5) . ?
C122 H12E 0.91(4) . ?
C123 H12F 0.92(5) . ?
C123 H12G 1.05(4) . ?
C123 H12H 1.02(5) . ?
C11 O12 1.425(5) . ?
C11 H11I 0.98(5) . ?
C11 H11J 1.02(6) . ?
C11 H11K 0.98(5) . ?
O12 C13 1.421(4) . ?
C13 C14 1.497(6) . ?
C13 H13A 1.06(4) . ?
C13 H13B 0.97(5) . ?
C14 O15 1.427(5) . ?
C14 H14A 0.95(5) . ?
C14 H14B 1.04(5) . ?
O15 C16 1.429(5) . ?
C16 H16A 0.98(6) . ?
C16 H16B 0.93(5) . ?
C16 H16C 0.98(5) . ?
C21 O22 1.432(5) . ?
C21 H21I 1.02(6) . ?
C21 H21J 0.87(5) . ?
C21 H21K 0.94(6) . ?
O22 C23 1.418(5) . ?
C23 C23 1.483(10) 6_556 ?
C23 H23A 0.96(5) . ?
C23 H23B 0.89(6) . ?

loop_
_geom_torsion_atom_site_label_1
_geom_torsion_atom_site_label_2
_geom_torsion_atom_site_label_3
_geom_torsion_atom_site_label_4
_geom_torsion
_geom_torsion_site_symmetry_1
_geom_torsion_site_symmetry_2
_geom_torsion_site_symmetry_3
_geom_torsion_site_symmetry_4
_geom_torsion_publ_flag
O15 Ba P1 Si11 -114.65(7) . . . . ?
O15 Ba P1 Si11 -49.85(7) 6_556 . . . ?
O22 Ba P1 Si11 68.57(6) . . . . ?
O22 Ba P1 Si11 126.91(6) 6_556 . . . ?
O12 Ba P1 Si11 -167.06(7) . . . . ?
O12 Ba P1 Si11 2.14(7) 6_556 . . . ?
P1 Ba P1 Si11 -82.30(4) 6_556 . . . ?
O15 Ba P1 Si12 126.15(8) . . . . ?
O15 Ba P1 Si12 -169.05(8) 6_556 . . . ?
O22 Ba P1 Si12 -50.63(7) . . . . ?
O22 Ba P1 Si12 7.71(7) 6_556 . . . ?
O12 Ba P1 Si12 73.74(7) . . . . ?
O12 Ba P1 Si12 -117.06(7) 6_556 . . . ?
P1 Ba P1 Si12 158.50(5) 6_556 . . . ?
Si12 P1 Si11 C113 144.2(2) . . . . ?
Ba P1 Si11 C113 6.4(2) . . . . ?
Si12 P1 Si11 C111 22.31(12) . . . . ?
Ba P1 Si11 C111 -115.45(12) . . . . ?
Si12 P1 Si11 C112 -94.4(2) . . . . ?
Ba P1 Si11 C112 127.8(2) . . . . ?
Si11 P1 Si12 C122 115.3(2) . . . . ?
Ba P1 Si12 C122 -113.1(2) . . . . ?
Si11 P1 Si12 C123 -122.2(2) . . . . ?
Ba P1 Si12 C123 9.3(2) . . . . ?
Si11 P1 Si12 C121 -2.38(13) . . . . ?
Ba P1 Si12 C121 129.15(13) . . . . ?
C113 Si11 C111 C121 -167.4(3) . . . . ?
C112 Si11 C111 C121 78.9(3) . . . . ?
P1 Si11 C111 C121 -42.5(3) . . . . ?
Si11 C111 C121 Si12 42.0(3) . . . . ?
C122 Si12 C121 C111 -146.2(3) . . . . ?
C123 Si12 C121 C111 100.9(3) . . . . ?
P1 Si12 C121 C111 -23.8(3) . . . . ?
O15 Ba O12 C13 -32.3(2) . . . . ?
O15 Ba O12 C13 7.2(2) 6_556 . . . ?
O22 Ba O12 C13 150.7(2) . . . . ?
O22 Ba O12 C13 -175.4(2) 6_556 . . . ?
O12 Ba O12 C13 -11.7(2) 6_556 . . . ?
P1 Ba O12 C13 -99.6(2) 6_556 . . . ?
P1 Ba O12 C13 79.3(2) . . . . ?
O15 Ba O12 C11 -161.4(3) . . . . ?
O15 Ba O12 C11 -121.9(3) 6_556 . . . ?
O22 Ba O12 C11 21.6(3) . . . . ?
O22 Ba O12 C11 55.5(3) 6_556 . . . ?
O12 Ba O12 C11 -140.7(3) 6_556 . . . ?
P1 Ba O12 C11 131.4(2) 6_556 . . . ?
P1 Ba O12 C11 -49.8(2) . . . . ?
C11 O12 C13 C14 -167.4(3) . . . . ?
Ba O12 C13 C14 60.2(4) . . . . ?
O12 C13 C14 O15 -56.0(5) . . . . ?
C13 C14 O15 C16 -173.7(4) . . . . ?
C13 C14 O15 Ba 24.6(4) . . . . ?
O15 Ba O15 C14 -137.4(3) 6_556 . . . ?
O22 Ba O15 C14 52.0(12) . . . . ?
O22 Ba O15 C14 42.0(3) 6_556 . . . ?
O12 Ba O15 C14 3.0(3) . . . . ?
O12 Ba O15 C14 -173.0(3) 6_556 . . . ?
P1 Ba O15 C14 119.2(3) 6_556 . . . ?
P1 Ba O15 C14 -61.4(3) . . . . ?
O15 Ba O15 C16 62.3(3) 6_556 . . . ?
O22 Ba O15 C16 -108.4(11) . . . . ?
O22 Ba O15 C16 -118.3(3) 6_556 . . . ?
O12 Ba O15 C16 -157.3(4) . . . . ?
O12 Ba O15 C16 26.6(4) 6_556 . . . ?
P1 Ba O15 C16 -41.1(3) 6_556 . . . ?
P1 Ba O15 C16 138.3(3) . . . . ?
O15 Ba O22 C23 -27.1(12) . . . . ?
O15 Ba O22 C23 162.5(2) 6_556 . . . ?
O22 Ba O22 C23 -16.8(2) 6_556 . . . ?
O12 Ba O22 C23 20.3(3) . . . . ?
O12 Ba O22 C23 -163.0(3) 6_556 . . . ?
P1 Ba O22 C23 -93.8(2) 6_556 . . . ?
P1 Ba O22 C23 86.7(2) . . . . ?
O15 Ba O22 C21 -160.7(10) . . . . ?
O15 Ba O22 C21 28.9(3) 6_556 . . . ?
O22 Ba O22 C21 -150.4(3) 6_556 . . . ?
O12 Ba O22 C21 -113.3(3) . . . . ?
O12 Ba O22 C21 63.4(3) 6_556 . . . ?
P1 Ba O22 C21 132.6(3) 6_556 . . . ?
P1 Ba O22 C21 -46.9(3) . . . . ?
C21 O22 C23 C23 -176.5(3) . . . 6_556 ?
Ba O22 C23 C23 47.6(4) . . . 6_556 ?
